data_4029957
loop_
_publ_author_name
'Xu, Wen-Rong'
'Chow, Hak-Fun'
'Cao, Xiao-Ping'
'Kuck, Dietmar'

_publ_section_title
;
 Regiocontrolled synthesis and optical resolution of mono-, di-, and
 trisubstituted tribenzotriquinacene derivatives: key building blocks for
 further assembly into molecular squares and cubes.
;
_journal_issue 19
_journal_name_full 'The Journal of organic chemistry'
_journal_page_first 9335
_journal_page_last 9346
_journal_paper_doi 10.1021/jo501904y
_journal_volume 79
_journal_year 2014
_chemical_formula_sum 'C28 H26 Cl3 I O'
_chemical_formula_weight 611.74
_chemical_name_systematic
; 
 ? 
;
_space_group_IT_number 19
_symmetry_cell_setting orthorhombic
_symmetry_space_group_name_Hall 'P 2ac 2ab'
_symmetry_space_group_name_H-M 'P 21 21 21'
_atom_sites_solution_hydrogens geom
_atom_sites_solution_primary direct
_atom_sites_solution_secondary difmap
_audit_creation_method SHELXL-97
_cell_angle_alpha 90.00
_cell_angle_beta 90.00
_cell_angle_gamma 90.00
_cell_formula_units_Z 4
_cell_length_a 6.2440(6)
_cell_length_b 14.7133(14)
_cell_length_c 29.145(3)
_cell_measurement_reflns_used 1291
_cell_measurement_temperature 296(2)
_cell_measurement_theta_max 15
_cell_measurement_theta_min 15
_cell_volume 2677.5(5)
_computing_cell_refinement 'BRUKER KAPPA APEXII DUO DIFFRACTOMETER'
_computing_data_collection 'BRUKER KAPPA APEXII DUO DIFFRACTOMETER'
_computing_data_reduction 'BRUKER KAPPA APEXII DUO DIFFRACTOMETER'
_computing_molecular_graphics 'SIEMENS SHELXTL'
_computing_publication_material 'SIEMENS SHELXTL'
_computing_structure_refinement 'SHELXL-97 (Sheldrick, 2008)'
_computing_structure_solution 'SHELXS-97 (Sheldrick, 2008)'
_diffrn_ambient_temperature 296(2)
_diffrn_measured_fraction_theta_full 0.999
_diffrn_measured_fraction_theta_max 0.999
_diffrn_measurement_device_type 'BRUKER KAPPA APEXII DUO DIFFRACTOMETER'
_diffrn_measurement_method 'PHI & OMEGA SCAN'
_diffrn_radiation_monochromator graphite
_diffrn_radiation_source 'fine-focus sealed tube'
_diffrn_radiation_type MoK\a
_diffrn_radiation_wavelength 0.71073
_diffrn_reflns_av_R_equivalents 0.0652
_diffrn_reflns_av_sigmaI/netI 0.0532
_diffrn_reflns_limit_h_max 4
_diffrn_reflns_limit_h_min -7
_diffrn_reflns_limit_k_max 17
_diffrn_reflns_limit_k_min -17
_diffrn_reflns_limit_l_max 34
_diffrn_reflns_limit_l_min -34
_diffrn_reflns_number 21795
_diffrn_reflns_theta_full 25.25
_diffrn_reflns_theta_max 25.25
_diffrn_reflns_theta_min 1.55
_exptl_absorpt_coefficient_mu 1.514
_exptl_absorpt_correction_T_max 0.7456
_exptl_absorpt_correction_T_min 0.3725
_exptl_absorpt_correction_type multi-scan
_exptl_crystal_colour colorless
_exptl_crystal_density_diffrn 1.518
_exptl_crystal_density_method 'not measured'
_exptl_crystal_description block
_exptl_crystal_F_000 1224
_exptl_crystal_size_max 0.60
_exptl_crystal_size_mid 0.50
_exptl_crystal_size_min 0.50
_refine_diff_density_max 1.181
_refine_diff_density_min -0.848
_refine_diff_density_rms 0.151
_refine_ls_abs_structure_details 'Flack H D (1983), Acta Cryst. A39, 876-881'
_refine_ls_abs_structure_Flack 0.00
_refine_ls_extinction_coef 0.0094(14)
_refine_ls_extinction_expression Fc^*^=kFc[1+0.001xFc^2^\l^3^/sin(2\q)]^-1/4^
_refine_ls_extinction_method SHELXL
_refine_ls_goodness_of_fit_ref 1.060
_refine_ls_hydrogen_treatment riding
_refine_ls_matrix_type full
_refine_ls_number_parameters 308
_refine_ls_number_reflns 4842
_refine_ls_number_restraints 207
_refine_ls_restrained_S_all 1.059
_refine_ls_R_factor_all 0.0644
_refine_ls_R_factor_gt 0.0586
_refine_ls_shift/su_max 0.000
_refine_ls_shift/su_mean 0.000
_refine_ls_structure_factor_coef Fsqd
_refine_ls_weighting_details 'calc w=1/[\s^2^(Fo^2^)+(0.1130P)^2^+4.1984P] where P=(Fo^2^+2Fc^2^)/3'
_refine_ls_weighting_scheme calc
_refine_ls_wR_factor_gt 0.1672
_refine_ls_wR_factor_ref 0.1775
_reflns_number_gt 4377
_reflns_number_total 4842
_reflns_threshold_expression >2sigma(I)
_cod_data_source_file jo501904y_si_001.cif
_cod_data_source_block xuwr4
_cod_depositor_comments
;
The following automatic conversions were performed:

'_symmetry_cell_setting' value 'Orthorhombic' changed to
'orthorhombic' according to
/home/saulius/struct/COD-crude-data--automatic-downloads/rss-feeds/ACS/lib/dictionaries/cif_core.dic
dictionary named 'cif_core.dic' version 2.4.2 from 2011-04-26.

Automatic conversion script
Id: cif_fix_values 2281 2013-09-26 08:29:07Z andrius 

 Adding full bibliography for 4029957--4029958.cif.
;
_cod_original_cell_volume 2677.5(4)
_cod_original_sg_symbol_H-M P2(1)2(1)2(1)
_cod_database_code 4029957

loop_
_symmetry_equiv_pos_as_xyz
'x, y, z'
'-x+1/2, -y, z+1/2'
'-x, y+1/2, -z+1/2'
'x+1/2, -y+1/2, -z'

loop_
_atom_site_label
_atom_site_type_symbol
_atom_site_fract_x
_atom_site_fract_y
_atom_site_fract_z
_atom_site_U_iso_or_equiv
_atom_site_adp_type
_atom_site_occupancy
_atom_site_symmetry_multiplicity
_atom_site_calc_flag
_atom_site_refinement_flags
O1 O 0.2848(8) -0.0652(3) 0.24243(16) 0.0503(12) Uani 1 1 d U
I1 I 0.2365(13) 0.1445(5) 0.2342(4) 0.0504(11) Uani 0.50 1 d PU
I1' I 0.2642(14) 0.1443(4) 0.2287(4) 0.0602(17) Uani 0.50 1 d PU
C1 C 0.8960(8) 0.0011(4) 0.40413(18) 0.0272(11) Uani 1 1 d U
C2 C 0.7902(8) -0.0019(3) 0.45396(17) 0.0267(11) Uani 1 1 d U
C3 C 0.6566(9) 0.0848(4) 0.45647(19) 0.0261(11) Uani 1 1 d U
C4 C 0.5317(10) 0.1140(4) 0.4928(2) 0.0347(13) Uani 1 1 d U
H4A H 0.5246 0.0799 0.5196 0.042 Uiso 1 1 calc R
C5 C 0.4173(10) 0.1942(4) 0.4891(2) 0.0397(15) Uani 1 1 d U
H5A H 0.3337 0.2142 0.5135 0.048 Uiso 1 1 calc R
C6 C 0.4276(10) 0.2453(4) 0.4487(2) 0.0398(14) Uani 1 1 d U
H6A H 0.3504 0.2991 0.4462 0.048 Uiso 1 1 calc R
C7 C 0.5513(10) 0.2162(4) 0.4126(2) 0.0326(12) Uani 1 1 d U
H7A H 0.5583 0.2500 0.3857 0.039 Uiso 1 1 calc R
C8 C 0.6664(8) 0.1353(4) 0.41680(17) 0.0264(11) Uani 1 1 d U
C9 C 0.8071(8) 0.0920(3) 0.38030(18) 0.0252(11) Uani 1 1 d U
C10 C 0.6678(9) 0.0562(4) 0.34119(17) 0.0265(11) Uani 1 1 d U
C11 C 0.5526(10) 0.1075(4) 0.3101(2) 0.0342(13) Uani 1 1 d U
H11A H 0.5592 0.1706 0.3112 0.041 Uiso 1 1 calc R
C12 C 0.4275(11) 0.0649(4) 0.2774(2) 0.0386(13) Uani 1 1 d U
C13 C 0.4176(11) -0.0308(4) 0.2755(2) 0.0366(13) Uani 1 1 d U
C14 C 0.5347(10) -0.0818(4) 0.30631(19) 0.0323(12) Uani 1 1 d U
H14A H 0.5303 -0.1449 0.3051 0.039 Uiso 1 1 calc R
C15 C 0.6604(9) -0.0380(4) 0.33941(17) 0.0257(11) Uani 1 1 d U
C16 C 0.2827(16) -0.1611(5) 0.2375(3) 0.067(3) Uani 1 1 d U
H16A H 0.1860 -0.1777 0.2133 0.101 Uiso 1 1 calc R
H16B H 0.2365 -0.1885 0.2657 0.101 Uiso 1 1 calc R
H16C H 0.4243 -0.1820 0.2301 0.101 Uiso 1 1 calc R
C17 C 0.7945(8) -0.0829(3) 0.37648(19) 0.0274(12) Uani 1 1 d U
C18 C 0.6604(9) -0.1313(4) 0.41157(18) 0.0277(11) Uani 1 1 d U
C19 C 0.5411(11) -0.2111(4) 0.4061(2) 0.0369(14) Uani 1 1 d U
H19A H 0.5425 -0.2414 0.3781 0.044 Uiso 1 1 calc R
C20 C 0.4214(10) -0.2448(4) 0.4420(2) 0.0386(15) Uani 1 1 d U
H20A H 0.3439 -0.2983 0.4383 0.046 Uiso 1 1 calc R
C21 C 0.4161(10) -0.1996(4) 0.4837(3) 0.0394(15) Uani 1 1 d U
H21A H 0.3342 -0.2226 0.5076 0.047 Uiso 1 1 calc R
C22 C 0.5326(9) -0.1198(4) 0.4899(2) 0.0317(12) Uani 1 1 d U
H22A H 0.5288 -0.0893 0.5178 0.038 Uiso 1 1 calc R
C23 C 0.6552(9) -0.0863(3) 0.45363(19) 0.0273(11) Uani 1 1 d U
C24 C 1.1391(9) -0.0010(5) 0.4053(2) 0.0351(12) Uani 1 1 d U
H24A H 1.1911 0.0505 0.4222 0.053 Uiso 1 1 calc R
H24B H 1.1936 0.0012 0.3745 0.053 Uiso 1 1 calc R
H24C H 1.1862 -0.0559 0.4199 0.053 Uiso 1 1 calc R
C25 C 0.9496(10) -0.0044(4) 0.4941(2) 0.0358(13) Uani 1 1 d U
H25A H 0.8723 -0.0058 0.5226 0.054 Uiso 1 1 calc R
H25B H 1.0385 0.0488 0.4932 0.054 Uiso 1 1 calc R
H25C H 1.0375 -0.0577 0.4917 0.054 Uiso 1 1 calc R
C26 C 0.9754(10) 0.1592(4) 0.3627(2) 0.0404(14) Uani 1 1 d U
H26A H 0.9051 0.2105 0.3490 0.061 Uiso 1 1 calc R
H26B H 1.0638 0.1299 0.3402 0.061 Uiso 1 1 calc R
H26C H 1.0627 0.1794 0.3878 0.061 Uiso 1 1 calc R
C27 C 0.9575(10) -0.1475(4) 0.3546(2) 0.0387(13) Uani 1 1 d U
H27A H 0.8833 -0.1954 0.3388 0.058 Uiso 1 1 calc R
H27B H 1.0469 -0.1731 0.3781 0.058 Uiso 1 1 calc R
H27C H 1.0446 -0.1145 0.3332 0.058 Uiso 1 1 calc R
C28 C 1.0500(16) 0.4861(5) 0.3430(4) 0.123(6) Uani 1 1 d DU
H28A H 0.9838 0.4956 0.3129 0.148 Uiso 1 1 calc R
Cl1 Cl 1.163(2) 0.5828(4) 0.3643(3) 0.368(8) Uani 1 1 d DU
Cl2 Cl 0.8702(15) 0.4426(9) 0.38321(18) 0.296(6) Uani 1 1 d DU
Cl3 Cl 1.2189(15) 0.3924(5) 0.3438(4) 0.301(6) Uani 1 1 d DU

loop_
_atom_site_aniso_label
_atom_site_aniso_U_11
_atom_site_aniso_U_22
_atom_site_aniso_U_33
_atom_site_aniso_U_23
_atom_site_aniso_U_13
_atom_site_aniso_U_12
O1 0.068(3) 0.036(2) 0.048(2) -0.0078(19) -0.032(3) 0.000(2)
I1 0.0671(13) 0.0467(17) 0.0375(16) 0.0018(11) -0.0263(12) 0.0140(14)
I1' 0.095(4) 0.0404(17) 0.045(3) 0.0112(12) -0.036(2) -0.0111(18)
C1 0.019(3) 0.030(3) 0.032(3) -0.002(2) -0.005(2) -0.001(2)
C2 0.025(3) 0.029(2) 0.027(2) 0.0021(19) -0.005(2) 0.000(2)
C3 0.017(2) 0.031(3) 0.030(3) -0.004(2) 0.000(2) -0.003(2)
C4 0.032(3) 0.039(3) 0.032(3) -0.007(2) 0.006(3) -0.006(2)
C5 0.031(3) 0.042(3) 0.046(4) -0.017(3) 0.009(3) 0.006(3)
C6 0.033(3) 0.035(3) 0.051(4) -0.012(3) -0.008(3) 0.007(3)
C7 0.035(3) 0.025(3) 0.037(3) -0.005(2) -0.006(3) 0.003(2)
C8 0.025(2) 0.028(3) 0.027(2) -0.003(2) -0.006(2) -0.007(2)
C9 0.020(3) 0.027(2) 0.028(2) -0.005(2) -0.005(2) 0.0007(19)
C10 0.025(3) 0.031(3) 0.023(2) 0.000(2) 0.002(2) -0.005(2)
C11 0.042(3) 0.030(3) 0.030(3) -0.003(2) -0.005(3) -0.003(2)
C12 0.050(4) 0.036(3) 0.030(3) 0.005(3) -0.007(3) 0.004(3)
C13 0.043(3) 0.039(3) 0.028(3) -0.012(2) -0.007(3) 0.001(2)
C14 0.041(3) 0.026(3) 0.029(3) -0.003(2) -0.004(3) 0.000(2)
C15 0.022(3) 0.033(3) 0.023(2) -0.0018(19) 0.003(2) -0.001(2)
C16 0.107(7) 0.032(3) 0.063(4) -0.014(3) -0.046(5) 0.010(4)
C17 0.023(3) 0.025(2) 0.034(3) -0.003(2) -0.004(2) 0.0015(19)
C18 0.024(2) 0.029(3) 0.030(2) 0.005(2) -0.005(2) 0.009(2)
C19 0.043(4) 0.027(3) 0.041(3) -0.002(2) -0.009(3) 0.001(3)
C20 0.032(3) 0.025(3) 0.059(4) 0.006(3) -0.013(3) -0.008(2)
C21 0.032(3) 0.035(3) 0.051(4) 0.016(3) -0.004(3) 0.000(3)
C22 0.029(3) 0.030(3) 0.036(3) 0.006(2) 0.000(2) -0.001(2)
C23 0.021(2) 0.026(3) 0.035(3) 0.001(2) -0.003(2) 0.006(2)
C24 0.017(3) 0.047(3) 0.041(3) 0.001(3) 0.002(2) 0.000(3)
C25 0.030(3) 0.042(3) 0.035(3) 0.002(2) -0.008(3) -0.003(3)
C26 0.038(3) 0.040(3) 0.043(3) 0.004(3) -0.007(3) -0.012(3)
C27 0.030(3) 0.038(3) 0.047(3) -0.014(3) -0.005(2) 0.009(3)
C28 0.171(14) 0.079(7) 0.119(10) 0.032(7) -0.086(10) -0.032(8)
Cl1 0.628(18) 0.124(4) 0.351(10) 0.059(5) -0.381(12) -0.129(7)
Cl2 0.271(9) 0.530(16) 0.088(3) 0.032(6) -0.053(4) -0.119(11)
Cl3 0.269(9) 0.181(6) 0.454(15) 0.073(8) -0.212(10) 0.020(6)

loop_
_atom_type_symbol
_atom_type_description
_atom_type_scat_dispersion_real
_atom_type_scat_dispersion_imag
_atom_type_scat_source
C C 0.0033 0.0016 'International Tables Vol C Tables 4.2.6.8 and 6.1.1.4'
H H 0.0000 0.0000 'International Tables Vol C Tables 4.2.6.8 and 6.1.1.4'
O O 0.0106 0.0060 'International Tables Vol C Tables 4.2.6.8 and 6.1.1.4'
I I -0.4742 1.8119 'International Tables Vol C Tables 4.2.6.8 and 6.1.1.4'
Cl Cl 0.1484 0.1585 'International Tables Vol C Tables 4.2.6.8 and 6.1.1.4'

loop_
_geom_angle_atom_site_label_1
_geom_angle_atom_site_label_2
_geom_angle_atom_site_label_3
_geom_angle
C13 O1 C16 116.4(5)
C24 C1 C2 113.2(4)
C24 C1 C17 112.9(5)
C2 C1 C17 105.8(4)
C24 C1 C9 111.8(5)
C2 C1 C9 105.9(4)
C17 C1 C9 106.7(4)
C23 C2 C3 112.6(4)
C23 C2 C25 110.5(4)
C3 C2 C25 109.7(4)
C23 C2 C1 104.5(4)
C3 C2 C1 104.3(4)
C25 C2 C1 115.2(5)
C8 C3 C4 120.1(5)
C8 C3 C2 112.8(5)
C4 C3 C2 127.2(5)
C5 C4 C3 119.8(6)
C4 C5 C6 120.0(6)
C7 C6 C5 120.3(6)
C6 C7 C8 119.2(6)
C3 C8 C7 120.8(5)
C3 C8 C9 112.8(5)
C7 C8 C9 126.4(5)
C8 C9 C10 109.7(4)
C8 C9 C26 111.2(5)
C10 C9 C26 111.3(5)
C8 C9 C1 104.2(4)
C10 C9 C1 103.5(4)
C26 C9 C1 116.5(4)
C11 C10 C15 120.2(5)
C11 C10 C9 126.7(5)
C15 C10 C9 113.0(5)
C12 C11 C10 119.9(5)
C11 C12 C13 120.3(5)
C11 C12 I1 118.9(5)
C13 C12 I1 120.7(5)
C11 C12 I1' 119.2(5)
C13 C12 I1' 120.5(5)
I1 C12 I1' 6.5(6)
O1 C13 C14 125.3(5)
O1 C13 C12 115.1(5)
C14 C13 C12 119.7(5)
C13 C14 C15 119.6(5)
C10 C15 C14 120.2(5)
C10 C15 C17 112.9(5)
C14 C15 C17 126.8(5)
C18 C17 C15 112.6(4)
C18 C17 C27 111.1(5)
C15 C17 C27 109.9(5)
C18 C17 C1 104.1(4)
C15 C17 C1 103.9(4)
C27 C17 C1 115.1(4)
C23 C18 C19 119.2(5)
C23 C18 C17 112.7(5)
C19 C18 C17 128.1(5)
C20 C19 C18 120.2(6)
C19 C20 C21 120.4(5)
C20 C21 C22 120.4(6)
C21 C22 C23 119.1(6)
C18 C23 C22 120.7(5)
C18 C23 C2 112.7(5)
C22 C23 C2 126.6(5)
Cl1 C28 Cl3 114.0(7)
Cl1 C28 Cl2 109.2(8)
Cl3 C28 Cl2 95.2(7)

loop_
_geom_bond_atom_site_label_1
_geom_bond_atom_site_label_2
_geom_bond_distance
O1 C13 1.370(7)
O1 C16 1.418(8)
I1 C12 2.093(10)
I1' C12 2.103(11)
C1 C24 1.518(8)
C1 C2 1.596(7)
C1 C17 1.606(7)
C1 C9 1.606(7)
C2 C23 1.500(7)
C2 C3 1.527(7)
C2 C25 1.536(8)
C3 C8 1.375(8)
C3 C4 1.384(8)
C4 C5 1.383(9)
C5 C6 1.400(10)
C6 C7 1.373(9)
C7 C8 1.396(8)
C8 C9 1.520(7)
C9 C10 1.527(7)
C9 C26 1.532(8)
C10 C11 1.380(8)
C10 C15 1.389(8)
C11 C12 1.383(9)
C12 C13 1.410(9)
C13 C14 1.380(9)
C14 C15 1.400(8)
C15 C17 1.518(7)
C17 C18 1.502(8)
C17 C27 1.532(7)
C18 C23 1.394(8)
C18 C19 1.399(8)
C19 C20 1.380(9)
C20 C21 1.384(10)
C21 C22 1.393(8)
C22 C23 1.394(8)
C28 Cl1 1.705(8)
C28 Cl3 1.736(8)
C28 Cl2 1.744(9)
